data_4079499
loop_
_publ_author_name
'Yi, Weiyin'
'Zhang, Jie'
'Chen, Zhenxia'
'Zhou, Xigeng'

_publ_section_title
;
 Reactivity of Scorpionate-Anchored Yttrium Alkyl Complex toward Organic
 Nitriles
;
_journal_issue 20
_journal_name_full Organometallics
_journal_page_first 7213
_journal_paper_doi 10.1021/om3007773
_journal_volume 31
_journal_year 2012
_chemical_formula_sum 'C H B N O Y'
_chemical_formula_weight 142.75
_chemical_name_systematic
; 
 ? 
;
_space_group_IT_number 15
_symmetry_space_group_name_Hall '-C 2yc'
_symmetry_space_group_name_H-M 'C 1 2/c 1'
_atom_sites_solution_hydrogens geom
_atom_sites_solution_primary direct
_atom_sites_solution_secondary difmap
_audit_creation_method SHELXL-97
_cell_angle_alpha 90.00
_cell_angle_beta 130.510(4)
_cell_angle_gamma 90.00
_cell_formula_units_Z 76
_cell_length_a 29.875(12)
_cell_length_b 13.866(6)
_cell_length_c 19.761(8)
_cell_measurement_temperature 293(2)
_cell_volume 6224(4)
_computing_structure_refinement 'SHELXL-97 (Sheldrick, 1997)'
_computing_structure_solution 'SHELXS-97 (Sheldrick, 1990)'
_diffrn_ambient_temperature 293(2)
_diffrn_measured_fraction_theta_full 0.997
_diffrn_measured_fraction_theta_max 0.997
_diffrn_radiation_monochromator graphite
_diffrn_radiation_source 'fine-focus sealed tube'
_diffrn_radiation_type MoK\a
_diffrn_radiation_wavelength 0.71073
_diffrn_reflns_av_R_equivalents 0.0514
_diffrn_reflns_av_sigmaI/netI 0.0593
_diffrn_reflns_limit_h_max 22
_diffrn_reflns_limit_h_min -35
_diffrn_reflns_limit_k_max 16
_diffrn_reflns_limit_k_min -16
_diffrn_reflns_limit_l_max 23
_diffrn_reflns_limit_l_min -23
_diffrn_reflns_number 14998
_diffrn_reflns_theta_full 25.01
_diffrn_reflns_theta_max 25.01
_diffrn_reflns_theta_min 1.72
_exptl_absorpt_coefficient_mu 17.550
_exptl_crystal_density_diffrn 2.895
_exptl_crystal_density_method 'not measured'
_exptl_crystal_F_000 5016
_refine_diff_density_max 2.604
_refine_diff_density_min -0.562
_refine_diff_density_rms 0.213
_refine_ls_extinction_method none
_refine_ls_goodness_of_fit_ref 2.190
_refine_ls_hydrogen_treatment mixed
_refine_ls_matrix_type full
_refine_ls_number_parameters 344
_refine_ls_number_reflns 5477
_refine_ls_number_restraints 0
_refine_ls_restrained_S_all 2.190
_refine_ls_R_factor_all 0.1065
_refine_ls_R_factor_gt 0.0766
_refine_ls_shift/su_max 0.031
_refine_ls_shift/su_mean 0.002
_refine_ls_structure_factor_coef Fsqd
_refine_ls_weighting_details 'calc w=1/[\s^2^(Fo^2^)+(0.0647P)^2^+0.0000P] where P=(Fo^2^+2Fc^2^)/3'
_refine_ls_weighting_scheme calc
_refine_ls_wR_factor_gt 0.2428
_refine_ls_wR_factor_ref 0.2524
_reflns_number_gt 3684
_reflns_number_total 5477
_reflns_threshold_expression >2sigma(I)
_cod_data_source_file om3007773_si_002.cif
_cod_data_source_block a01016a
_cod_original_cell_volume 6223(4)
_cod_database_code 4079499

loop_
_symmetry_equiv_pos_as_xyz
'x, y, z'
'-x, y, -z+1/2'
'x+1/2, y+1/2, z'
'-x+1/2, y+1/2, -z+1/2'
'-x, -y, -z'
'x, -y, z-1/2'
'-x+1/2, -y+1/2, -z'
'x+1/2, -y+1/2, z-1/2'

loop_
_atom_site_label
_atom_site_type_symbol
_atom_site_fract_x
_atom_site_fract_y
_atom_site_fract_z
_atom_site_U_iso_or_equiv
_atom_site_adp_type
_atom_site_occupancy
_atom_site_symmetry_multiplicity
_atom_site_calc_flag
_atom_site_refinement_flags
Y1 Y 0.64505(3) 0.42810(5) 0.88175(5) 0.0399(3) Uani 1 1 d .
N1 N 0.5650(3) 0.4627(5) 0.7322(4) 0.0463(17) Uani 1 1 d .
H1B H 0.5344 0.4293 0.7129 0.056 Uiso 1 1 calc R
N2 N 0.4120(3) 0.5082(5) 0.5842(5) 0.0543(19) Uani 1 1 d .
N3 N 0.7065(3) 0.4027(5) 0.8427(4) 0.0448(17) Uani 1 1 d .
N4 N 0.7605(3) 0.4450(5) 0.8926(4) 0.0472(18) Uani 1 1 d .
N5 N 0.6759(3) 0.5944(5) 0.8811(4) 0.0509(18) Uani 1 1 d .
N6 N 0.7309(3) 0.6078(5) 0.9115(4) 0.0501(18) Uani 1 1 d .
N7 N 0.7383(3) 0.4675(5) 1.0334(4) 0.0457(17) Uani 1 1 d .
N8 N 0.7864(3) 0.4918(5) 1.0404(4) 0.0455(17) Uani 1 1 d .
B1 B 0.7784(5) 0.5288(8) 0.9582(6) 0.051(3) Uani 1 1 d .
H1 H 0.835(4) 0.568(6) 0.989(6) 0.07(3) Uiso 1 1 d .
C1 C 0.6562(4) 0.2375(6) 0.8900(6) 0.055(2) Uani 1 1 d .
H1A H 0.6815 0.2016 0.8835 0.066 Uiso 1 1 calc R
C2 C 0.5964(4) 0.2531(6) 0.8225(6) 0.051(2) Uani 1 1 d .
H2 H 0.5729 0.2305 0.7610 0.061 Uiso 1 1 calc R
C3 C 0.5738(4) 0.2902(6) 0.8610(6) 0.057(2) Uani 1 1 d .
H3 H 0.5321 0.2978 0.8315 0.069 Uiso 1 1 calc R
C4 C 0.6216(4) 0.2951(7) 0.9538(6) 0.059(2) Uani 1 1 d .
H4 H 0.6184 0.3077 0.9993 0.071 Uiso 1 1 calc R
C5 C 0.6714(4) 0.2630(6) 0.9701(6) 0.057(2) Uani 1 1 d .
H5 H 0.7090 0.2484 1.0291 0.069 Uiso 1 1 calc R
C6 C 0.5542(3) 0.5218(6) 0.6681(5) 0.0426(19) Uani 1 1 d .
C7 C 0.6020(4) 0.5581(6) 0.6738(6) 0.052(2) Uani 1 1 d .
H7 H 0.6403 0.5381 0.7207 0.063 Uiso 1 1 calc R
C8 C 0.5929(4) 0.6197(7) 0.6137(6) 0.060(2) Uani 1 1 d .
H8 H 0.6249 0.6428 0.6206 0.072 Uiso 1 1 calc R
C9 C 0.5360(5) 0.6499(8) 0.5405(7) 0.075(3) Uani 1 1 d .
H9 H 0.5300 0.6910 0.4981 0.091 Uiso 1 1 calc R
C10 C 0.4899(4) 0.6189(7) 0.5322(6) 0.060(2) Uani 1 1 d .
H10 H 0.4520 0.6389 0.4841 0.072 Uiso 1 1 calc R
C11 C 0.4988(3) 0.5566(6) 0.5956(5) 0.043(2) Uani 1 1 d .
C12 C 0.4497(4) 0.5301(6) 0.5880(5) 0.044(2) Uani 1 1 d .
C13 C 0.6489(4) 0.2887(7) 0.7146(6) 0.070(3) Uani 1 1 d .
H13A H 0.6549 0.2217 0.7305 0.105 Uiso 1 1 calc R
H13B H 0.6402 0.2960 0.6587 0.105 Uiso 1 1 calc R
H13C H 0.6166 0.3128 0.7092 0.105 Uiso 1 1 calc R
C14 C 0.7034(3) 0.3440(6) 0.7849(5) 0.048(2) Uani 1 1 d .
C15 C 0.7546(4) 0.3451(7) 0.7991(6) 0.060(2) Uani 1 1 d .
H15 H 0.7632 0.3091 0.7691 0.073 Uiso 1 1 calc R
C16 C 0.7919(4) 0.4119(7) 0.8687(6) 0.058(2) Uani 1 1 d .
C17 C 0.8511(4) 0.4425(10) 0.9084(8) 0.098(4) Uani 1 1 d .
H17A H 0.8525 0.5117 0.9078 0.147 Uiso 1 1 calc R
H17B H 0.8612 0.4162 0.8750 0.147 Uiso 1 1 calc R
H17C H 0.8785 0.4199 0.9688 0.147 Uiso 1 1 calc R
C18 C 0.5848(4) 0.6950(7) 0.8079(7) 0.072(3) Uani 1 1 d .
H18A H 0.5633 0.6362 0.7802 0.108 Uiso 1 1 calc R
H18B H 0.5675 0.7452 0.7639 0.108 Uiso 1 1 calc R
H18C H 0.5834 0.7130 0.8533 0.108 Uiso 1 1 calc R
C19 C 0.6480(4) 0.6805(6) 0.8489(6) 0.058(2) Uani 1 1 d .
C20 C 0.6875(5) 0.7459(7) 0.8610(6) 0.068(3) Uani 1 1 d .
H20 H 0.6798 0.8106 0.8447 0.082 Uiso 1 1 calc R
C21 C 0.7380(4) 0.7017(7) 0.8993(6) 0.055(2) Uani 1 1 d .
C22 C 0.7936(5) 0.7432(8) 0.9274(7) 0.084(3) Uani 1 1 d .
H22A H 0.8230 0.7426 0.9912 0.126 Uiso 1 1 calc R
H22B H 0.7869 0.8084 0.9063 0.126 Uiso 1 1 calc R
H22C H 0.8071 0.7055 0.9029 0.126 Uiso 1 1 calc R
C23 C 0.7233(4) 0.4382(7) 1.1389(6) 0.066(3) Uani 1 1 d .
H23A H 0.6841 0.4615 1.0927 0.099 Uiso 1 1 calc R
H23B H 0.7392 0.4683 1.1943 0.099 Uiso 1 1 calc R
H23C H 0.7223 0.3696 1.1443 0.099 Uiso 1 1 calc R
C24 C 0.7597(4) 0.4608(6) 1.1172(6) 0.048(2) Uani 1 1 d .
C25 C 0.8199(4) 0.4793(6) 1.1775(6) 0.051(2) Uani 1 1 d .
H25 H 0.8444 0.4795 1.2393 0.062 Uiso 1 1 calc R
C26 C 0.8360(4) 0.4974(6) 1.1271(5) 0.049(2) Uani 1 1 d .
C27 C 0.8952(4) 0.5156(8) 1.1562(6) 0.075(3) Uani 1 1 d .
H27A H 0.9082 0.4595 1.1446 0.112 Uiso 1 1 calc R
H27B H 0.9225 0.5296 1.2187 0.112 Uiso 1 1 calc R
H27C H 0.8933 0.5696 1.1239 0.112 Uiso 1 1 calc R

loop_
_atom_site_aniso_label
_atom_site_aniso_U_11
_atom_site_aniso_U_22
_atom_site_aniso_U_33
_atom_site_aniso_U_23
_atom_site_aniso_U_13
_atom_site_aniso_U_12
Y1 0.0374(5) 0.0399(4) 0.0401(4) 0.0015(4) 0.0241(4) 0.0031(4)
N1 0.033(4) 0.051(4) 0.041(4) 0.006(3) 0.018(3) -0.006(3)
N2 0.048(4) 0.056(5) 0.056(5) 0.001(4) 0.032(4) -0.010(4)
N3 0.032(4) 0.054(4) 0.045(4) -0.003(3) 0.024(3) -0.002(3)
N4 0.048(4) 0.051(4) 0.041(4) 0.006(3) 0.028(4) 0.003(3)
N5 0.049(4) 0.048(5) 0.046(4) 0.000(3) 0.026(4) -0.001(3)
N6 0.048(4) 0.051(4) 0.039(4) 0.001(3) 0.023(4) -0.006(3)
N7 0.045(4) 0.052(4) 0.040(4) 0.002(3) 0.028(4) -0.002(3)
N8 0.045(4) 0.046(4) 0.039(4) -0.002(3) 0.024(4) -0.005(3)
B1 0.055(6) 0.051(6) 0.047(6) 0.006(5) 0.032(5) -0.001(5)
C1 0.065(6) 0.033(4) 0.068(6) 0.002(4) 0.043(6) 0.008(4)
C2 0.055(6) 0.041(5) 0.054(5) -0.004(4) 0.034(5) -0.002(4)
C3 0.047(5) 0.047(5) 0.066(6) 0.007(5) 0.031(5) -0.005(4)
C4 0.068(6) 0.061(6) 0.063(6) 0.007(5) 0.049(6) 0.000(5)
C5 0.055(6) 0.047(5) 0.054(5) 0.019(4) 0.028(5) 0.011(4)
C6 0.045(5) 0.045(5) 0.038(4) 0.000(4) 0.027(4) -0.001(4)
C7 0.050(5) 0.064(6) 0.047(5) 0.002(4) 0.034(5) 0.001(4)
C8 0.059(6) 0.070(6) 0.064(6) 0.007(5) 0.046(5) -0.006(5)
C9 0.095(8) 0.080(7) 0.081(7) 0.035(6) 0.070(7) 0.023(6)
C10 0.045(5) 0.077(6) 0.055(5) 0.022(5) 0.032(5) 0.008(5)
C11 0.041(5) 0.047(5) 0.044(5) 0.000(4) 0.028(4) -0.005(4)
C12 0.047(5) 0.042(5) 0.034(4) 0.005(4) 0.022(4) 0.001(4)
C13 0.080(7) 0.076(7) 0.057(6) -0.014(5) 0.045(6) 0.003(6)
C14 0.039(5) 0.063(6) 0.042(5) -0.002(4) 0.026(4) 0.000(4)
C15 0.067(6) 0.075(7) 0.048(5) 0.009(5) 0.041(5) 0.018(5)
C16 0.059(6) 0.074(7) 0.052(5) 0.012(5) 0.042(5) 0.009(5)
C17 0.055(7) 0.152(12) 0.101(9) -0.032(8) 0.056(7) -0.028(7)
C18 0.068(7) 0.049(6) 0.076(7) 0.008(5) 0.037(6) 0.014(5)
C19 0.071(6) 0.044(5) 0.052(5) 0.008(4) 0.036(5) 0.010(5)
C20 0.100(8) 0.035(5) 0.061(6) 0.007(4) 0.049(6) 0.003(6)
C21 0.067(6) 0.045(5) 0.047(5) 0.004(4) 0.034(5) -0.006(5)
C22 0.116(9) 0.063(7) 0.086(7) 0.006(6) 0.072(8) -0.019(6)
C23 0.067(6) 0.087(7) 0.060(6) -0.012(5) 0.048(5) -0.015(6)
C24 0.062(6) 0.044(5) 0.045(5) -0.004(4) 0.037(5) 0.001(4)
C25 0.062(6) 0.047(5) 0.039(5) 0.000(4) 0.029(5) 0.002(4)
C26 0.049(5) 0.035(4) 0.044(5) 0.001(4) 0.021(5) 0.001(4)
C27 0.047(6) 0.092(8) 0.056(6) -0.006(6) 0.021(5) -0.021(6)

loop_
_atom_type_symbol
_atom_type_description
_atom_type_scat_dispersion_real
_atom_type_scat_dispersion_imag
_atom_type_scat_source
C C 0.0033 0.0016 'International Tables Vol C Tables 4.2.6.8 and 6.1.1.4'
H H 0.0000 0.0000 'International Tables Vol C Tables 4.2.6.8 and 6.1.1.4'
B B 0.0013 0.0007 'International Tables Vol C Tables 4.2.6.8 and 6.1.1.4'
N N 0.0061 0.0033 'International Tables Vol C Tables 4.2.6.8 and 6.1.1.4'
Y Y -2.7962 3.5667 'International Tables Vol C Tables 4.2.6.8 and 6.1.1.4'
O O 0.0106 0.0060 'International Tables Vol C Tables 4.2.6.8 and 6.1.1.4'

loop_
_geom_angle_atom_site_label_1
_geom_angle_atom_site_label_2
_geom_angle_atom_site_label_3
_geom_angle
_geom_angle_site_symmetry_1
_geom_angle_site_symmetry_3
N1 Y1 N3 89.6(2) . .
N1 Y1 N2 86.1(2) . 2_656
N3 Y1 N2 161.5(2) . 2_656
N1 Y1 N5 83.2(2) . .
N3 Y1 N5 76.9(2) . .
N2 Y1 N5 84.7(3) 2_656 .
N1 Y1 N7 154.2(2) . .
N3 Y1 N7 85.9(2) . .
N2 Y1 N7 90.2(2) 2_656 .
N5 Y1 N7 71.0(2) . .
N1 Y1 C1 105.4(3) . .
N3 Y1 C1 77.6(3) . .
N2 Y1 C1 120.9(3) 2_656 .
N5 Y1 C1 153.0(3) . .
N7 Y1 C1 98.4(3) . .
N1 Y1 C5 128.7(3) . .
N3 Y1 C5 96.9(3) . .
N2 Y1 C5 99.8(3) 2_656 .
N5 Y1 C5 147.8(3) . .
N7 Y1 C5 77.1(3) . .
C1 Y1 C5 30.1(3) . .
N1 Y1 C2 79.3(2) . .
N3 Y1 C2 92.1(3) . .
N2 Y1 C2 104.6(3) 2_656 .
N5 Y1 C2 159.5(3) . .
N7 Y1 C2 126.2(2) . .
C1 Y1 C2 30.2(2) . .
C5 Y1 C2 49.8(3) . .
N1 Y1 C4 113.9(3) . .
N3 Y1 C4 125.3(3) . .
N2 Y1 C4 72.6(3) 2_656 .
N5 Y1 C4 149.9(3) . .
N7 Y1 C4 89.2(3) . .
C1 Y1 C4 49.4(3) . .
C5 Y1 C4 29.7(3) . .
C2 Y1 C4 49.8(3) . .
N1 Y1 C3 84.0(3) . .
N3 Y1 C3 122.3(3) . .
N2 Y1 C3 75.1(3) 2_656 .
N5 Y1 C3 156.7(3) . .
N7 Y1 C3 119.7(2) . .
C1 Y1 C3 50.0(3) . .
C5 Y1 C3 50.0(3) . .
C2 Y1 C3 30.3(3) . .
C4 Y1 C3 30.5(3) . .
C6 N1 Y1 136.6(5) . .
C12 N2 Y1 161.1(7) . 2_656
C14 N3 N4 105.6(6) . .
C14 N3 Y1 134.5(5) . .
N4 N3 Y1 119.4(5) . .
C16 N4 N3 111.1(7) . .
C16 N4 B1 126.5(8) . .
N3 N4 B1 122.0(7) . .
C19 N5 N6 106.7(7) . .
C19 N5 Y1 134.6(6) . .
N6 N5 Y1 118.4(5) . .
C21 N6 N5 109.7(7) . .
C21 N6 B1 126.7(8) . .
N5 N6 B1 123.5(7) . .
C24 N7 N8 105.1(6) . .
C24 N7 Y1 137.6(6) . .
N8 N7 Y1 116.6(4) . .
C26 N8 N7 110.3(7) . .
C26 N8 B1 126.8(7) . .
N7 N8 B1 121.6(6) . .
N8 B1 N6 108.5(7) . .
N8 B1 N4 111.0(7) . .
N6 B1 N4 110.4(7) . .
C5 C1 C2 108.7(8) . .
C5 C1 Y1 75.5(5) . .
C2 C1 Y1 75.7(5) . .
C3 C2 C1 108.0(8) . .
C3 C2 Y1 75.3(5) . .
C1 C2 Y1 74.1(5) . .
C2 C3 C4 106.5(8) . .
C2 C3 Y1 74.4(5) . .
C4 C3 Y1 74.7(5) . .
C5 C4 C3 108.5(9) . .
C5 C4 Y1 74.5(5) . .
C3 C4 Y1 74.8(5) . .
C4 C5 C1 108.4(8) . .
C4 C5 Y1 75.8(5) . .
C1 C5 Y1 74.4(5) . .
N1 C6 C7 120.8(7) . .
N1 C6 C11 124.9(7) . .
C7 C6 C11 114.3(7) . .
C8 C7 C6 122.1(8) . .
C7 C8 C9 121.1(9) . .
C10 C9 C8 119.3(9) . .
C9 C10 C11 120.3(8) . .
C10 C11 C12 118.8(7) . .
C10 C11 C6 122.9(8) . .
C12 C11 C6 118.2(7) . .
N2 C12 C11 178.2(9) . .
N3 C14 C15 111.5(8) . .
N3 C14 C13 121.9(7) . .
C15 C14 C13 126.6(8) . .
C16 C15 C14 106.1(8) . .
N4 C16 C15 105.6(8) . .
N4 C16 C17 125.3(9) . .
C15 C16 C17 129.1(9) . .
N5 C19 C20 107.6(8) . .
N5 C19 C18 122.9(8) . .
C20 C19 C18 129.5(8) . .
C21 C20 C19 108.9(9) . .
N6 C21 C20 107.1(9) . .
N6 C21 C22 124.6(9) . .
C20 C21 C22 128.3(9) . .
N7 C24 C25 111.2(8) . .
N7 C24 C23 122.5(8) . .
C25 C24 C23 126.3(8) . .
C26 C25 C24 106.1(7) . .
N8 C26 C25 107.2(8) . .
N8 C26 C27 123.1(8) . .
C25 C26 C27 129.6(8) . .

loop_
_geom_bond_atom_site_label_1
_geom_bond_atom_site_label_2
_geom_bond_distance
_geom_bond_site_symmetry_2
Y1 N1 2.345(6) .
Y1 N3 2.434(7) .
Y1 N2 2.467(8) 2_656
Y1 N5 2.487(7) .
Y1 N7 2.488(6) .
Y1 C1 2.656(8) .
Y1 C5 2.670(8) .
Y1 C2 2.676(8) .
Y1 C4 2.686(9) .
Y1 C3 2.687(9) .
N1 C6 1.360(10) .
N2 C12 1.122(10) .
N2 Y1 2.467(8) 2_656
N3 C14 1.358(10) .
N3 N4 1.361(9) .
N4 C16 1.376(11) .
N4 B1 1.555(12) .
N5 C19 1.354(11) .
N5 N6 1.346(9) .
N6 C21 1.365(11) .
N6 B1 1.537(13) .
N7 C24 1.336(10) .
N7 N8 1.394(9) .
N8 C26 1.357(10) .
N8 B1 1.565(11) .
C1 C5 1.381(12) .
C1 C2 1.387(11) .
C2 C3 1.402(12) .
C3 C4 1.415(12) .
C4 C5 1.373(12) .
C6 C7 1.449(11) .
C6 C11 1.394(11) .
C7 C8 1.340(12) .
C8 C9 1.402(13) .
C9 C10 1.346(12) .
C10 C11 1.396(12) .
C11 C12 1.422(12) .
C13 C14 1.493(12) .
C14 C15 1.364(11) .
C15 C16 1.415(13) .
C16 C17 1.455(13) .
C18 C19 1.509(13) .
C19 C20 1.381(13) .
C20 C21 1.317(12) .
C21 C22 1.485(13) .
C23 C24 1.440(12) .
C24 C25 1.391(12) .
C25 C26 1.379(12) .
C26 C27 1.486(13) .
